data_4515018
loop_
_publ_author_name
'Tang, Ren-Jin'
'Retailleau, Pascal'
'Milcent, Thierry'
'Crousse, Benoit'

_publ_section_title
;
 Direct Amination of Arenes with Azodicarboxylates Catalyzed by Bisulfate
 Salt/HFIP Association.
;
_journal_issue 5
_journal_name_full 'ACS omega'
_journal_page_first 8960
_journal_page_last 8966
_journal_paper_doi 10.1021/acsomega.9b00781
_journal_volume 4
_journal_year 2019
_chemical_formula_moiety 'C17 H20 N2 O4'
_chemical_formula_sum 'C17 H20 N2 O4'
_chemical_formula_weight 316.35
_space_group_crystal_system monoclinic
_space_group_IT_number 14
_space_group_name_Hall '-P 2ybc'
_space_group_name_H-M_alt 'P 1 21/c 1'
_symmetry_space_group_name_Hall '-P 2ybc'
_symmetry_space_group_name_H-M 'P 1 21/c 1'
_atom_sites_solution_hydrogens mixed
_atom_sites_solution_primary dual
_atom_sites_solution_secondary difmap
_audit_creation_method SHELXL-2018/1
_cell_angle_alpha 90
_cell_angle_beta 102.033(5)
_cell_angle_gamma 90
_cell_formula_units_Z 8
_cell_length_a 20.5213(11)
_cell_length_b 10.0563(5)
_cell_length_c 16.5578(9)
_cell_measurement_reflns_used 9091
_cell_measurement_temperature 293(2)
_cell_measurement_theta_max 28.1740
_cell_measurement_theta_min 4.0320
_cell_volume 3341.9(3)
_computing_cell_refinement 'CrysAlisPro 1.171.39.43c (Rigaku OD, 2018)'
_computing_data_collection 'CrysAlisPro 1.171.39.43c (Rigaku OD, 2018)'
_computing_data_reduction 'CrysAlisPro 1.171.39.43c (Rigaku OD, 2018)'
_computing_structure_refinement 'SHELXL-2018/1 (Sheldrick, 2015)'
_computing_structure_solution 'SHELXT (Sheldrick, 2015)'
_diffrn_ambient_environment air
_diffrn_ambient_temperature 293(2)
_diffrn_detector 'Dectris PILATUS3R 200K HPAD'
_diffrn_measured_fraction_theta_full 0.996
_diffrn_measured_fraction_theta_max 0.913
_diffrn_measurement_device 'four-circle XtaLabPro diffractometer'
_diffrn_measurement_device_type 'XtaLAB AFC12 (RINC): Kappa single'
_diffrn_radiation_monochromator mirror
_diffrn_radiation_probe x-ray
_diffrn_radiation_type 'Mo K\a'
_diffrn_radiation_wavelength 0.71073
_diffrn_reflns_av_R_equivalents 0.0572
_diffrn_reflns_av_unetI/netI 0.0473
_diffrn_reflns_Laue_measured_fraction_full 0.996
_diffrn_reflns_Laue_measured_fraction_max 0.913
_diffrn_reflns_limit_h_max 28
_diffrn_reflns_limit_h_min -26
_diffrn_reflns_limit_k_max 12
_diffrn_reflns_limit_k_min -13
_diffrn_reflns_limit_l_max 22
_diffrn_reflns_limit_l_min -22
_diffrn_reflns_number 41415
_diffrn_reflns_point_group_measured_fraction_full 0.996
_diffrn_reflns_point_group_measured_fraction_max 0.913
_diffrn_reflns_theta_full 25.242
_diffrn_reflns_theta_max 29.654
_diffrn_reflns_theta_min 3.658
_diffrn_source 'micro-focus sealed X-ray tube'
_diffrn_source_type 'Rigaku (Mo)mm003 X-ray Source'
_exptl_absorpt_coefficient_mu 0.090
_exptl_absorpt_correction_T_max 1.00000
_exptl_absorpt_correction_T_min 0.19660
_exptl_absorpt_correction_type multi-scan
_exptl_absorpt_process_details
;
CrysAlisPro 1.171.39.43c (Rigaku Oxford Diffraction, 2018)
Empirical absorption correction using spherical harmonics,
 implemented in SCALE3 ABSPACK scaling algorithm.
;
_exptl_crystal_colour colourless
_exptl_crystal_density_diffrn 1.257
_exptl_crystal_description 'hexagonal plate'
_exptl_crystal_F_000 1344
_exptl_crystal_size_max 0.48
_exptl_crystal_size_mid 0.34
_exptl_crystal_size_min 0.14
_refine_diff_density_max 0.360
_refine_diff_density_min -0.225
_refine_diff_density_rms 0.037
_refine_ls_extinction_method none
_refine_ls_goodness_of_fit_ref 1.022
_refine_ls_hydrogen_treatment mixed
_refine_ls_matrix_type full
_refine_ls_number_parameters 514
_refine_ls_number_reflns 8603
_refine_ls_number_restraints 99
_refine_ls_restrained_S_all 1.020
_refine_ls_R_factor_all 0.0943
_refine_ls_R_factor_gt 0.0602
_refine_ls_shift/su_max 0.000
_refine_ls_shift/su_mean 0.000
_refine_ls_structure_factor_coef Fsqd
_refine_ls_weighting_details 'w=1/[\s^2^(Fo^2^)+(0.0579P)^2^+1.0831P] where P=(Fo^2^+2Fc^2^)/3'
_refine_ls_weighting_scheme calc
_refine_ls_wR_factor_gt 0.1436
_refine_ls_wR_factor_ref 0.1593
_reflns_Friedel_coverage 0.000
_reflns_number_gt 5729
_reflns_number_total 8604
_reflns_threshold_expression 'I > 2\s(I)'
_cod_data_source_file ao9b00781_si_002.cif
_cod_data_source_block exp_2
_cod_database_code 4515018
_shelx_shelxl_version_number 2018/1
_shelx_space_group_comment
;
The symmetry employed for this shelxl refinement is uniquely defined
by the following loop, which should always be used as a source of
symmetry information in preference to the above space-group names.
They are only intended as comments.
;

loop_
_space_group_symop_operation_xyz
'x, y, z'
'-x, y+1/2, -z+1/2'
'-x, -y, -z'
'x, -y-1/2, z-1/2'

loop_
_atom_site_label
_atom_site_type_symbol
_atom_site_fract_x
_atom_site_fract_y
_atom_site_fract_z
_atom_site_U_iso_or_equiv
_atom_site_adp_type
_atom_site_occupancy
_atom_site_site_symmetry_order
_atom_site_calc_flag
_atom_site_refinement_flags_posn
_atom_site_refinement_flags_adp
_atom_site_refinement_flags_occupancy
_atom_site_disorder_assembly
_atom_site_disorder_group
N1A N 0.83498(7) 0.57111(14) 0.82220(8) 0.0423(3) Uani 1 1 d . . . . .
C1A C 0.89425(8) 0.65278(17) 0.84202(10) 0.0427(4) Uani 1 1 d . . . . .
N2A N 0.84003(8) 0.45217(14) 0.78158(9) 0.0451(3) Uani 1 1 d . . . . .
H2N1 H 0.8145(10) 0.443(2) 0.7344(13) 0.054 Uiso 1 1 d . U . . .
C2A C 0.93160(9) 0.6544(2) 0.91988(11) 0.0530(4) Uani 1 1 d . . . . .
H2A H 0.919388 0.601249 0.960255 0.064 Uiso 1 1 calc R U . . .
O3A O 0.88163(7) 0.34187(14) 0.90102(8) 0.0645(4) Uani 1 1 d . . . . .
C3A C 0.98826(10) 0.7348(2) 0.94030(12) 0.0618(5) Uani 1 1 d . . . . .
H3A H 1.012729 0.735337 0.994315 0.074 Uiso 1 1 calc R U . . .
O4A O 0.85321(9) 0.23678(13) 0.77770(9) 0.0713(4) Uani 1 1 d . . . . .
C4A C 1.00834(9) 0.8126(2) 0.88228(12) 0.0581(5) Uani 1 1 d . . . . .
C5A C 0.97064(8) 0.80881(17) 0.79877(11) 0.0459(4) Uani 1 1 d . . . . .
C6A C 0.98978(10) 0.8837(2) 0.73526(13) 0.0601(5) Uani 1 1 d . . . . .
H6A H 1.027646 0.936843 0.747793 0.072 Uiso 1 1 calc R U . . .
C7A C 0.95421(12) 0.8799(2) 0.65663(14) 0.0692(6) Uani 1 1 d . . . . .
H7A H 0.967737 0.929487 0.615649 0.083 Uiso 1 1 calc R U . . .
C8A C 0.89673(11) 0.8004(2) 0.63734(12) 0.0662(6) Uani 1 1 d . . . . .
H8A H 0.872322 0.798096 0.583317 0.079 Uiso 1 1 calc R U . . .
C9A C 0.87628(10) 0.7272(2) 0.69602(11) 0.0529(4) Uani 1 1 d . . . . .
H9A H 0.837907 0.675817 0.681980 0.064 Uiso 1 1 calc R U . . .
C10A C 0.91304(8) 0.72827(17) 0.77906(10) 0.0427(4) Uani 1 1 d . . . . .
C11A C 1.06820(12) 0.9011(3) 0.90582(17) 0.0888(8) Uani 1 1 d . . . . .
H11A H 1.087241 0.890487 0.963531 0.133 Uiso 1 1 calc R U . . .
H11B H 1.055037 0.992097 0.894945 0.133 Uiso 1 1 calc R U . . .
H11C H 1.100600 0.877482 0.874034 0.133 Uiso 1 1 calc R U . . .
O1A O 0.7361(4) 0.5031(7) 0.8522(4) 0.0537(15) Uani 0.802(7) 1 d D . P A 1
C12A C 0.7807(5) 0.5835(9) 0.8570(8) 0.0414(12) Uani 0.802(7) 1 d D . P A 1
O2A O 0.78328(17) 0.6968(5) 0.8988(2) 0.0543(8) Uani 0.802(7) 1 d D . P A 1
C13A C 0.7223(2) 0.7281(6) 0.9290(3) 0.0741(15) Uani 0.802(7) 1 d D . P A 1
H13C H 0.684881 0.739272 0.882843 0.089 Uiso 0.802(7) 1 calc R U P A 1
H13D H 0.712018 0.656504 0.963571 0.089 Uiso 0.802(7) 1 calc R U P A 1
C14A C 0.7346(2) 0.8510(3) 0.9764(2) 0.0856(13) Uani 0.802(7) 1 d D . P A 1
H14D H 0.696448 0.872097 0.999017 0.128 Uiso 0.802(7) 1 calc R U P A 1
H14E H 0.742704 0.921918 0.940935 0.128 Uiso 0.802(7) 1 calc R U P A 1
H14F H 0.772857 0.839878 1.020458 0.128 Uiso 0.802(7) 1 calc R U P A 1
O1C O 0.7439(15) 0.501(2) 0.8581(15) 0.038(3) Uani 0.198(7) 1 d D . P A 2
C12C C 0.784(2) 0.590(4) 0.866(4) 0.0414(12) Uani 0.198(7) 1 d D . P A 2
O2C O 0.7839(12) 0.712(2) 0.8949(16) 0.107(8) Uani 0.198(7) 1 d D . P A 2
C13C C 0.7410(8) 0.726(2) 0.9586(11) 0.066(4) Uani 0.198(7) 1 d D . P A 2
H13E H 0.722697 0.641719 0.970924 0.080 Uiso 0.198(7) 1 calc R U P A 2
H13F H 0.765419 0.766384 1.009228 0.080 Uiso 0.198(7) 1 calc R U P A 2
C14C C 0.6896(9) 0.8149(19) 0.9143(12) 0.112(7) Uani 0.198(7) 1 d D . P A 2
H14G H 0.672298 0.868060 0.953129 0.168 Uiso 0.198(7) 1 calc R U P A 2
H14H H 0.654308 0.763222 0.881890 0.168 Uiso 0.198(7) 1 calc R U P A 2
H14I H 0.708441 0.871928 0.878567 0.168 Uiso 0.198(7) 1 calc R U P A 2
C15A C 0.85971(9) 0.34225(18) 0.82812(11) 0.0490(4) Uani 1 1 d . . . . .
C16A C 0.87919(16) 0.1112(2) 0.81444(18) 0.0885(8) Uani 1 1 d D . . . .
H16A H 0.894526 0.057639 0.773373 0.106 Uiso 1 1 calc R U . . .
H16B H 0.916935 0.128059 0.859319 0.106 Uiso 1 1 calc R U . . .
C17A C 0.8291(2) 0.0402(3) 0.8451(3) 0.1280(13) Uani 1 1 d D . . . .
H17A H 0.814015 0.093168 0.885785 0.192 Uiso 1 1 calc R U . . .
H17B H 0.847439 -0.041722 0.869705 0.192 Uiso 1 1 calc R U . . .
H17C H 0.792323 0.021322 0.800376 0.192 Uiso 1 1 calc R U . . .
N1B N 0.65448(7) 0.34339(14) 0.65373(9) 0.0479(3) Uani 1 1 d . . . . .
O1B O 0.75128(6) 0.41096(13) 0.62108(7) 0.0510(3) Uani 1 1 d . . . . .
C1B C 0.59812(8) 0.25647(17) 0.64446(11) 0.0453(4) Uani 1 1 d . . . . .
N2B N 0.65112(8) 0.46034(15) 0.69693(9) 0.0475(3) Uani 1 1 d . . . . .
H2N2 H 0.6791(10) 0.468(2) 0.7454(13) 0.057 Uiso 1 1 d . U . . .
O2B O 0.70010(7) 0.22236(13) 0.56778(8) 0.0594(4) Uani 1 1 d . . . . .
C2B C 0.55394(10) 0.2480(2) 0.57118(12) 0.0601(5) Uani 1 1 d . . . . .
H2B H 0.559834 0.299522 0.526596 0.072 Uiso 1 1 calc R U . . .
C3B C 0.49948(10) 0.1615(2) 0.56290(13) 0.0677(6) Uani 1 1 d . . . . .
H3B H 0.470578 0.154498 0.511742 0.081 Uiso 1 1 calc R U . . .
C4B C 0.48725(9) 0.0876(2) 0.62670(12) 0.0562(5) Uani 1 1 d . . . . .
C5B C 0.53119(8) 0.09976(17) 0.70537(11) 0.0470(4) Uani 1 1 d . . . . .
C6B C 0.52056(11) 0.0300(2) 0.77590(13) 0.0608(5) Uani 1 1 d . . . . .
H6B H 0.483306 -0.024416 0.771188 0.073 Uiso 1 1 calc R U . . .
C7B C 0.56346(13) 0.0405(2) 0.85034(14) 0.0699(6) Uani 1 1 d . . . . .
H7B H 0.555253 -0.005659 0.895863 0.084 Uiso 1 1 calc R U . . .
C8B C 0.61960(12) 0.1207(2) 0.85793(13) 0.0667(6) Uani 1 1 d . . . . .
H8B H 0.648979 0.127289 0.908771 0.080 Uiso 1 1 calc R U . . .
C9B C 0.63230(10) 0.18984(19) 0.79189(11) 0.0533(4) Uani 1 1 d . . . . .
H9B H 0.670504 0.241846 0.798184 0.064 Uiso 1 1 calc R U . . .
C10B C 0.58818(8) 0.18337(16) 0.71427(10) 0.0437(4) Uani 1 1 d . . . . .
C11B C 0.42920(11) -0.0078(3) 0.61427(16) 0.0795(7) Uani 1 1 d . . . . .
H11D H 0.405878 -0.005027 0.557651 0.119 Uiso 1 1 calc R U . . .
H11E H 0.399480 0.017290 0.649381 0.119 Uiso 1 1 calc R U . . .
H11F H 0.445344 -0.096308 0.627865 0.119 Uiso 1 1 calc R U . . .
C12B C 0.70646(8) 0.33147(17) 0.61383(10) 0.0431(4) Uani 1 1 d . . . . .
C13B C 0.75296(11) 0.1964(2) 0.52271(12) 0.0640(5) Uani 1 1 d . . . . .
H13A H 0.772676 0.279892 0.510875 0.077 Uiso 1 1 calc R U . . .
H13B H 0.734116 0.153589 0.470557 0.077 Uiso 1 1 calc R U . . .
C14B C 0.80497(13) 0.1103(3) 0.57119(16) 0.0838(7) Uani 1 1 d . . . . .
H14A H 0.825628 0.155050 0.621194 0.126 Uiso 1 1 calc R U . . .
H14B H 0.837943 0.090899 0.539386 0.126 Uiso 1 1 calc R U . . .
H14C H 0.785201 0.028835 0.584546 0.126 Uiso 1 1 calc R U . . .
O3B O 0.6041(6) 0.5788(10) 0.5856(5) 0.0657(13) Uani 0.802(7) 1 d D . P A 1
C15B C 0.6305(4) 0.5727(7) 0.6573(4) 0.0485(16) Uani 0.802(7) 1 d D . P A 1
O4B O 0.6392(5) 0.6751(5) 0.7102(3) 0.0633(12) Uani 0.802(7) 1 d D . P A 1
C16B C 0.6146(3) 0.8030(5) 0.6796(4) 0.0831(14) Uani 0.802(7) 1 d D . P A 1
H16C H 0.604689 0.855211 0.724848 0.100 Uiso 0.802(7) 1 calc R U P A 1
H16D H 0.573364 0.791329 0.639176 0.100 Uiso 0.802(7) 1 calc R U P A 1
C17B C 0.6623(3) 0.8762(5) 0.6414(4) 0.1029(16) Uani 0.802(7) 1 d D . P A 1
H17D H 0.645585 0.964090 0.626930 0.154 Uiso 0.802(7) 1 calc R U P A 1
H17E H 0.668132 0.830304 0.592571 0.154 Uiso 0.802(7) 1 calc R U P A 1
H17F H 0.704300 0.882045 0.679727 0.154 Uiso 0.802(7) 1 calc R U P A 1
O3C O 0.602(3) 0.571(5) 0.5674(19) 0.066(6) Uani 0.198(7) 1 d D . P A 2
C15C C 0.6253(16) 0.5698(17) 0.6391(17) 0.036(4) Uani 0.198(7) 1 d D . P A 2
O4C O 0.6445(18) 0.6728(18) 0.6899(14) 0.063(6) Uani 0.198(7) 1 d D . P A 2
C16C C 0.6294(11) 0.8025(16) 0.6523(14) 0.078(5) Uani 0.198(7) 1 d D . P A 2
H16E H 0.589150 0.838315 0.665963 0.093 Uiso 0.198(7) 1 calc R U P A 2
H16F H 0.623102 0.796424 0.592745 0.093 Uiso 0.198(7) 1 calc R U P A 2
C17C C 0.6872(11) 0.8878(19) 0.6863(15) 0.115(8) Uani 0.198(7) 1 d D . P A 2
H17G H 0.680341 0.974643 0.662020 0.173 Uiso 0.198(7) 1 calc R U P A 2
H17H H 0.726795 0.849321 0.673999 0.173 Uiso 0.198(7) 1 calc R U P A 2
H17I H 0.691945 0.894779 0.745103 0.173 Uiso 0.198(7) 1 calc R U P A 2

loop_
_atom_site_aniso_label
_atom_site_aniso_U_11
_atom_site_aniso_U_22
_atom_site_aniso_U_33
_atom_site_aniso_U_23
_atom_site_aniso_U_13
_atom_site_aniso_U_12
N1A 0.0432(7) 0.0435(7) 0.0434(7) -0.0046(6) 0.0160(6) -0.0031(6)
C1A 0.0397(8) 0.0476(9) 0.0421(8) -0.0035(7) 0.0112(7) 0.0004(7)
N2A 0.0538(8) 0.0442(8) 0.0363(7) -0.0049(6) 0.0071(6) 0.0017(6)
C2A 0.0550(10) 0.0639(11) 0.0401(9) 0.0003(8) 0.0098(8) -0.0064(9)
O3A 0.0772(9) 0.0658(9) 0.0447(7) 0.0041(6) -0.0008(6) 0.0066(7)
C3A 0.0543(11) 0.0822(14) 0.0446(10) -0.0012(10) 0.0008(8) -0.0114(10)
O4A 0.1025(12) 0.0461(7) 0.0601(8) -0.0046(6) 0.0052(8) 0.0101(7)
C4A 0.0447(10) 0.0683(12) 0.0614(12) -0.0054(10) 0.0114(8) -0.0063(9)
C5A 0.0403(8) 0.0493(9) 0.0514(10) 0.0000(8) 0.0169(7) 0.0002(7)
C6A 0.0534(11) 0.0622(12) 0.0703(13) 0.0045(10) 0.0261(10) -0.0067(9)
C7A 0.0766(14) 0.0763(14) 0.0597(12) 0.0165(11) 0.0256(11) -0.0013(12)
C8A 0.0746(14) 0.0755(14) 0.0464(10) 0.0117(10) 0.0081(9) -0.0032(11)
C9A 0.0557(10) 0.0578(11) 0.0437(9) 0.0019(8) 0.0067(8) 0.0013(9)
C10A 0.0398(8) 0.0441(9) 0.0462(9) -0.0013(7) 0.0140(7) 0.0036(7)
C11A 0.0617(13) 0.114(2) 0.0858(17) -0.0034(16) 0.0028(12) -0.0314(14)
O1A 0.0428(19) 0.063(2) 0.054(2) -0.0009(19) 0.0068(13) -0.0120(15)
C12A 0.0432(15) 0.0454(13) 0.037(4) 0.0003(10) 0.011(2) -0.0025(9)
O2A 0.0480(15) 0.0521(17) 0.0703(17) -0.0146(13) 0.0294(13) -0.0065(12)
C13A 0.056(3) 0.089(3) 0.086(3) -0.027(2) 0.034(2) 0.004(2)
C14A 0.095(3) 0.076(2) 0.096(3) -0.0185(18) 0.044(2) 0.0162(18)
O1C 0.045(7) 0.042(6) 0.033(6) 0.020(5) 0.018(5) -0.005(4)
C12C 0.0432(15) 0.0454(13) 0.037(4) 0.0003(10) 0.011(2) -0.0025(9)
O2C 0.112(13) 0.053(7) 0.181(17) -0.045(9) 0.089(12) -0.009(7)
C13C 0.036(7) 0.068(9) 0.095(11) 0.003(8) 0.014(7) -0.003(5)
C14C 0.108(12) 0.113(13) 0.116(14) 0.021(11) 0.024(11) 0.053(11)
C15A 0.0517(10) 0.0484(10) 0.0463(10) -0.0005(8) 0.0086(8) 0.0008(8)
C16A 0.122(2) 0.0546(13) 0.0905(18) 0.0008(12) 0.0245(16) 0.0234(14)
C17A 0.157(3) 0.0767(19) 0.165(3) 0.019(2) 0.066(3) -0.001(2)
N1B 0.0515(8) 0.0463(8) 0.0502(8) -0.0113(6) 0.0205(7) -0.0083(6)
O1B 0.0487(7) 0.0563(7) 0.0487(7) 0.0029(6) 0.0118(5) -0.0093(6)
C1B 0.0450(9) 0.0464(9) 0.0471(9) -0.0055(7) 0.0156(7) -0.0050(7)
N2B 0.0557(9) 0.0439(8) 0.0428(8) -0.0058(7) 0.0100(7) -0.0013(7)
O2B 0.0599(8) 0.0595(8) 0.0650(8) -0.0192(7) 0.0271(6) -0.0066(6)
C2B 0.0628(12) 0.0718(13) 0.0463(10) 0.0027(9) 0.0129(9) -0.0132(10)
C3B 0.0541(11) 0.0930(16) 0.0524(11) -0.0060(11) 0.0027(9) -0.0179(11)
C4B 0.0434(9) 0.0650(12) 0.0632(12) -0.0079(10) 0.0180(8) -0.0070(9)
C5B 0.0429(9) 0.0462(9) 0.0565(10) -0.0036(8) 0.0210(8) 0.0029(7)
C6B 0.0628(12) 0.0556(11) 0.0727(13) 0.0031(10) 0.0338(10) -0.0024(9)
C7B 0.0918(16) 0.0636(13) 0.0612(13) 0.0116(10) 0.0320(12) 0.0047(12)
C8B 0.0844(15) 0.0638(12) 0.0497(11) 0.0052(10) 0.0089(10) 0.0055(11)
C9B 0.0564(10) 0.0513(10) 0.0512(10) -0.0024(8) 0.0087(8) 0.0010(8)
C10B 0.0445(9) 0.0417(9) 0.0478(9) -0.0039(7) 0.0163(7) 0.0052(7)
C11B 0.0526(12) 0.0992(18) 0.0888(17) -0.0112(14) 0.0197(11) -0.0226(12)
C12B 0.0449(9) 0.0471(9) 0.0377(8) 0.0015(7) 0.0097(7) -0.0024(7)
C13B 0.0688(12) 0.0749(14) 0.0542(11) -0.0103(10) 0.0269(10) 0.0074(11)
C14B 0.0862(17) 0.0925(18) 0.0787(16) 0.0021(14) 0.0307(13) 0.0241(14)
O3B 0.072(3) 0.079(2) 0.043(4) 0.009(3) 0.005(3) 0.0015(18)
C15B 0.043(2) 0.064(3) 0.039(3) 0.0006(16) 0.011(2) -0.0024(15)
O4B 0.0888(19) 0.0476(14) 0.056(3) -0.0020(13) 0.020(2) 0.0150(12)
C16B 0.118(3) 0.059(2) 0.082(3) 0.0096(19) 0.044(2) 0.033(2)
C17B 0.149(5) 0.054(2) 0.115(4) 0.008(3) 0.048(3) -0.001(3)
O3C 0.069(8) 0.097(10) 0.026(8) 0.002(6) -0.002(7) -0.013(7)
C15C 0.054(9) 0.024(6) 0.028(9) 0.006(5) 0.004(6) 0.005(5)
O4C 0.102(14) 0.034(5) 0.046(9) -0.005(5) 0.001(8) -0.001(5)
C16C 0.109(13) 0.034(6) 0.091(14) 0.013(7) 0.024(9) 0.014(7)
C17C 0.149(16) 0.061(9) 0.113(15) 0.031(11) -0.024(13) -0.023(9)

loop_
_atom_type_symbol
_atom_type_description
_atom_type_scat_dispersion_real
_atom_type_scat_dispersion_imag
_atom_type_scat_source
C C 0.0033 0.0016 'International Tables Vol C Tables 4.2.6.8 and 6.1.1.4'
H H 0.0000 0.0000 'International Tables Vol C Tables 4.2.6.8 and 6.1.1.4'
N N 0.0061 0.0033 'International Tables Vol C Tables 4.2.6.8 and 6.1.1.4'
O O 0.0106 0.0060 'International Tables Vol C Tables 4.2.6.8 and 6.1.1.4'

loop_
_geom_angle_atom_site_label_1
_geom_angle_atom_site_label_2
_geom_angle_atom_site_label_3
_geom_angle
C12A N1A N2A 115.7(3)
N2A N1A C12C 120.5(10)
C12A N1A C1A 125.1(3)
N2A N1A C1A 117.07(13)
C12C N1A C1A 118.9(13)
C2A C1A C10A 120.69(16)
C2A C1A N1A 120.26(15)
C10A C1A N1A 119.04(14)
C15A N2A N1A 118.02(14)
C15A N2A H2N1 118.8(14)
N1A N2A H2N1 116.7(14)
C1A C2A C3A 120.88(17)
C1A C2A H2A 119.6
C3A C2A H2A 119.6
C4A C3A C2A 121.21(17)
C4A C3A H3A 119.4
C2A C3A H3A 119.4
C15A O4A C16A 116.55(17)
C3A C4A C5A 118.68(17)
C3A C4A C11A 120.47(19)
C5A C4A C11A 120.84(19)
C10A C5A C6A 118.82(17)
C10A C5A C4A 119.59(16)
C6A C5A C4A 121.59(17)
C7A C6A C5A 121.48(19)
C7A C6A H6A 119.3
C5A C6A H6A 119.3
C6A C7A C8A 119.57(19)
C6A C7A H7A 120.2
C8A C7A H7A 120.2
C9A C8A C7A 121.16(19)
C9A C8A H8A 119.4
C7A C8A H8A 119.4
C8A C9A C10A 120.52(18)
C8A C9A H9A 119.7
C10A C9A H9A 119.7
C1A C10A C5A 118.89(15)
C1A C10A C9A 122.66(16)
C5A C10A C9A 118.45(16)
C4A C11A H11A 109.5
C4A C11A H11B 109.5
H11A C11A H11B 109.5
C4A C11A H11C 109.5
H11A C11A H11C 109.5
H11B C11A H11C 109.5
O1A C12A O2A 123.6(7)
O1A C12A N1A 125.8(5)
O2A C12A N1A 110.6(4)
C12A O2A C13A 114.6(4)
C14A C13A O2A 107.4(4)
C14A C13A H13C 110.2
O2A C13A H13C 110.2
C14A C13A H13D 110.2
O2A C13A H13D 110.2
H13C C13A H13D 108.5
C13A C14A H14D 109.5
C13A C14A H14E 109.5
H14D C14A H14E 109.5
C13A C14A H14F 109.5
H14D C14A H14F 109.5
H14E C14A H14F 109.5
O1C C12C O2C 132(3)
O1C C12C N1A 114(2)
O2C C12C N1A 112(2)
C12C O2C C13C 113(2)
C14C C13C O2C 99.9(16)
C14C C13C H13E 111.8
O2C C13C H13E 111.8
C14C C13C H13F 111.8
O2C C13C H13F 111.8
H13E C13C H13F 109.5
C13C C14C H14G 109.5
C13C C14C H14H 109.5
H14G C14C H14H 109.5
C13C C14C H14I 109.5
H14G C14C H14I 109.5
H14H C14C H14I 109.5
O3A C15A O4A 126.42(17)
O3A C15A N2A 125.37(17)
O4A C15A N2A 108.15(15)
C17A C16A O4A 110.8(3)
C17A C16A H16A 109.5
O4A C16A H16A 109.5
C17A C16A H16B 109.5
O4A C16A H16B 109.5
H16A C16A H16B 108.1
C16A C17A H17A 109.5
C16A C17A H17B 109.5
H17A C17A H17B 109.5
C16A C17A H17C 109.5
H17A C17A H17C 109.5
H17B C17A H17C 109.5
C12B N1B N2B 116.75(14)
C12B N1B C1B 125.91(14)
N2B N1B C1B 116.58(13)
C2B C1B C10B 120.84(16)
C2B C1B N1B 120.53(16)
C10B C1B N1B 118.59(15)
C15B N2B N1B 120.7(3)
N1B N2B C15C 110.3(9)
C15B N2B H2N2 117.1(14)
N1B N2B H2N2 116.3(13)
C15C N2B H2N2 126.9(16)
C12B O2B C13B 116.52(15)
C1B C2B C3B 119.81(18)
C1B C2B H2B 120.1
C3B C2B H2B 120.1
C4B C3B C2B 122.52(18)
C4B C3B H3B 118.7
C2B C3B H3B 118.7
C3B C4B C5B 118.64(17)
C3B C4B C11B 120.71(19)
C5B C4B C11B 120.63(19)
C6B C5B C10B 118.13(17)
C6B C5B C4B 122.22(17)
C10B C5B C4B 119.65(16)
C7B C6B C5B 121.73(19)
C7B C6B H6B 119.1
C5B C6B H6B 119.1
C6B C7B C8B 119.62(19)
C6B C7B H7B 120.2
C8B C7B H7B 120.2
C9B C8B C7B 121.0(2)
C9B C8B H8B 119.5
C7B C8B H8B 119.5
C8B C9B C10B 120.82(19)
C8B C9B H9B 119.6
C10B C9B H9B 119.6
C9B C10B C1B 122.95(16)
C9B C10B C5B 118.62(16)
C1B C10B C5B 118.43(16)
C4B C11B H11D 109.5
C4B C11B H11E 109.5
H11D C11B H11E 109.5
C4B C11B H11F 109.5
H11D C11B H11F 109.5
H11E C11B H11F 109.5
O1B C12B O2B 125.95(16)
O1B C12B N1B 123.20(16)
O2B C12B N1B 110.84(14)
O2B C13B C14B 110.90(17)
O2B C13B H13A 109.5
C14B C13B H13A 109.5
O2B C13B H13B 109.5
C14B C13B H13B 109.5
H13A C13B H13B 108.0
C13B C14B H14A 109.5
C13B C14B H14B 109.5
H14A C14B H14B 109.5
C13B C14B H14C 109.5
H14A C14B H14C 109.5
H14B C14B H14C 109.5
O3B C15B N2B 124.3(6)
O3B C15B O4B 125.4(6)
N2B C15B O4B 110.2(5)
C15B O4B C16B 118.0(5)
O4B C16B C17B 112.6(5)
O4B C16B H16C 109.1
C17B C16B H16C 109.1
O4B C16B H16D 109.1
C17B C16B H16D 109.1
H16C C16B H16D 107.8
C16B C17B H17D 109.5
C16B C17B H17E 109.5
H17D C17B H17E 109.5
C16B C17B H17F 109.5
H17D C17B H17F 109.5
H17E C17B H17F 109.5
O3C C15C O4C 129(2)
O3C C15C N2B 132(3)
O4C C15C N2B 98.6(17)
C15C O4C C16C 114.7(17)
O4C C16C C17C 106.0(16)
O4C C16C H16E 110.5
C17C C16C H16E 110.5
O4C C16C H16F 110.5
C17C C16C H16F 110.5
H16E C16C H16F 108.7
C16C C17C H17G 109.5
C16C C17C H17H 109.5
H17G C17C H17H 109.5
C16C C17C H17I 109.5
H17G C17C H17I 109.5
H17H C17C H17I 109.5

loop_
_geom_bond_atom_site_label_1
_geom_bond_atom_site_label_2
_geom_bond_distance
N1A C12A 1.361(8)
N1A N2A 1.3866(19)
N1A C12C 1.40(3)
N1A C1A 1.448(2)
C1A C2A 1.356(2)
C1A C10A 1.407(2)
N2A C15A 1.360(2)
N2A H2N1 0.85(2)
C2A C3A 1.399(3)
C2A H2A 0.9300
O3A C15A 1.197(2)
C3A C4A 1.367(3)
C3A H3A 0.9300
O4A C15A 1.339(2)
O4A C16A 1.454(3)
C4A C5A 1.437(3)
C4A C11A 1.501(3)
C5A C10A 1.414(2)
C5A C6A 1.414(3)
C6A C7A 1.354(3)
C6A H6A 0.9300
C7A C8A 1.405(3)
C7A H7A 0.9300
C8A C9A 1.354(3)
C8A H8A 0.9300
C9A C10A 1.424(2)
C9A H9A 0.9300
C11A H11A 0.9600
C11A H11B 0.9600
C11A H11C 0.9600
O1A C12A 1.211(5)
C12A O2A 1.329(4)
O2A C13A 1.475(4)
C13A C14A 1.458(6)
C13A H13C 0.9700
C13A H13D 0.9700
C14A H14D 0.9600
C14A H14E 0.9600
C14A H14F 0.9600
O1C C12C 1.208(16)
C12C O2C 1.318(16)
O2C C13C 1.515(16)
C13C C14C 1.456(15)
C13C H13E 0.9700
C13C H13F 0.9700
C14C H14G 0.9600
C14C H14H 0.9600
C14C H14I 0.9600
C16A C17A 1.428(4)
C16A H16A 0.9700
C16A H16B 0.9700
C17A H17A 0.9600
C17A H17B 0.9600
C17A H17C 0.9600
N1B C12B 1.372(2)
N1B N2B 1.386(2)
N1B C1B 1.432(2)
O1B C12B 1.206(2)
C1B C2B 1.357(3)
C1B C10B 1.420(2)
N2B C15B 1.331(7)
N2B C15C 1.48(2)
N2B H2N2 0.89(2)
O2B C12B 1.327(2)
O2B C13B 1.463(2)
C2B C3B 1.400(3)
C2B H2B 0.9300
C3B C4B 1.357(3)
C3B H3B 0.9300
C4B C5B 1.427(3)
C4B C11B 1.510(3)
C5B C6B 1.418(3)
C5B C10B 1.423(2)
C6B C7B 1.361(3)
C6B H6B 0.9300
C7B C8B 1.390(3)
C7B H7B 0.9300
C8B C9B 1.366(3)
C8B H8B 0.9300
C9B C10B 1.411(2)
C9B H9B 0.9300
C11B H11D 0.9600
C11B H11E 0.9600
C11B H11F 0.9600
C13B C14B 1.475(3)
C13B H13A 0.9700
C13B H13B 0.9700
C14B H14A 0.9600
C14B H14B 0.9600
C14B H14C 0.9600
O3B C15B 1.200(4)
C15B O4B 1.340(5)
O4B C16B 1.435(5)
C16B C17B 1.469(6)
C16B H16C 0.9700
C16B H16D 0.9700
C17B H17D 0.9600
C17B H17E 0.9600
C17B H17F 0.9600
O3C C15C 1.183(15)
C15C O4C 1.340(15)
O4C C16C 1.450(15)
C16C C17C 1.476(16)
C16C H16E 0.9700
C16C H16F 0.9700
C17C H17G 0.9600
C17C H17H 0.9600
C17C H17I 0.9600
